data_4323337
loop_
_publ_author_name
'F. Albert Cotton'
'Evgeny V. Dikarev'
'Wai-Yeung Wong'

_publ_section_title
;
 W2Cl4(NR2)2(PR'3)2 Molecules. 5. Preparation and Characterization of
 W2Cl4(NEt2)2(L-L) (L-L = dmpm, dmpe, dppe), W2Cl4(NBu2)2(L-L) (L-L =
 dmpm, dmpe), and W2Cl4(NHex2)2(dmpm). First Complexes with Bridging
 Diphosphine Ligands in a cis,trans-Stereochemistry
;
_journal_name_full 'Inorganic Chemistry'
_journal_page_first 902
_journal_page_last 912
_journal_paper_doi 10.1021/ic961151z
_journal_volume 36
_journal_year 1997
_chemical_compound_source synthesized
_chemical_formula_analytical 'not measured'
_chemical_formula_moiety 'C22 H52 Cl4 N2 P2 W2'
_chemical_formula_structural cis,trans-W2Cl4(n-Bu2N)2(DMPE)
_chemical_formula_sum 'C22 H52 Cl4 N2 P2 W2'
_chemical_formula_weight 916.10
_chemical_name_common
;
 cis,trans-Tetrachloro-bis(dibutylamido)-bis(dimethylphosphino)ethane
 ditungsten(III)
;
_chemical_name_systematic
; 
 1,1,2,2-Tetrachloro-1,2-bis(dibutylamido)-(cis,trans)-1,2-
 bis(dimethylphosphino)ethane ditungsten(III) 
;
_space_group_IT_number 14
_symmetry_cell_setting monoclinic
_symmetry_space_group_name_Hall '-P 2yn'
_symmetry_space_group_name_H-M 'P 1 21/n 1'
_atom_sites_solution_hydrogens geom
_atom_sites_solution_primary direct
_atom_sites_solution_secondary difmap
_audit_creation_method SHELXL
_cell_angle_alpha 90.00
_cell_angle_beta 97.220(1)
_cell_angle_gamma 90.00
_cell_formula_units_Z 4
_cell_length_a 9.465(1)
_cell_length_b 34.545(7)
_cell_length_c 10.177(4)
_cell_measurement_reflns_used 249
_cell_measurement_temperature 213(2)
_cell_measurement_theta_max 20.8
_cell_measurement_theta_min 9.05
_cell_volume 3301.2(15)
_computing_cell_refinement 'MADNES (Enraf-Nonius, 1989)'
_computing_data_collection 'MADNES (Enraf-Nonius, 1989)'
_computing_data_reduction 'MADNES (Enraf-Nonius, 1989)'
_computing_molecular_graphics 'SHELXTL V.5 (Siemens, 1994)'
_computing_publication_material CIFTAB
_computing_structure_refinement 'SHELXL-93 (Sheldrick, 1993)'
_computing_structure_solution 'SHELXS-86 (Sheldrick, 1990)'
_diffrn_ambient_temperature 213(2)
_diffrn_measurement_device 'Enraf Nonius FAST'
_diffrn_measurement_method '\w rotation 0.2\%'
_diffrn_radiation_monochromator graphite
_diffrn_radiation_source 'fine-focus sealed tube'
_diffrn_radiation_type 'Mo K\a'
_diffrn_radiation_wavelength 0.71073
_diffrn_reflns_av_R_equivalents 0.0000
_diffrn_reflns_av_sigmaI/netI 0.0929
_diffrn_reflns_limit_h_max 9
_diffrn_reflns_limit_h_min -9
_diffrn_reflns_limit_k_max 35
_diffrn_reflns_limit_k_min 0
_diffrn_reflns_limit_l_max 10
_diffrn_reflns_limit_l_min 0
_diffrn_reflns_number 2546
_diffrn_reflns_theta_max 21.72
_diffrn_reflns_theta_min 2.34
_diffrn_standards_number 0
_exptl_absorpt_coefficient_mu 7.398
_exptl_absorpt_correction_T_max 0.7969
_exptl_absorpt_correction_T_min 0.6097
_exptl_absorpt_correction_type
;
 empirical (R.H.Blessing Acta Cryst., 1995, A51, 33-38)
;
_exptl_crystal_colour red
_exptl_crystal_density_diffrn 1.843
_exptl_crystal_density_meas ?
_exptl_crystal_density_method none
_exptl_crystal_description block-shaped
_exptl_crystal_F_000 1776
_exptl_crystal_size_max 0.30
_exptl_crystal_size_mid 0.15
_exptl_crystal_size_min 0.10
_refine_diff_density_max 0.834
_refine_diff_density_min -0.729
_refine_diff_density_rms 0.171
_refine_ls_extinction_coef noref
_refine_ls_extinction_method none
_refine_ls_goodness_of_fit_all 1.072
_refine_ls_goodness_of_fit_obs 1.160
_refine_ls_hydrogen_treatment noref
_refine_ls_matrix_type full
_refine_ls_number_parameters 293
_refine_ls_number_reflns 2545
_refine_ls_number_restraints 0
_refine_ls_restrained_S_all 1.213
_refine_ls_restrained_S_obs 1.160
_refine_ls_R_factor_all 0.0754
_refine_ls_R_factor_obs 0.0470
_refine_ls_shift/esd_max 0.000
_refine_ls_shift/esd_mean 0.000
_refine_ls_structure_factor_coef Fsqd
_refine_ls_weighting_details 'w=1/[\s^2^(Fo^2^)+(0.0456P)^2^+0.5068P] where P=(Fo^2^+2Fc^2^)/3'
_refine_ls_weighting_scheme calc
_refine_ls_wR_factor_all 0.1298
_refine_ls_wR_factor_obs 0.1063
_reflns_number_observed 1934
_reflns_number_total 2546
_reflns_observed_criterion >2sigma(I)
_cod_data_source_file ic961151z_9.cif
_cod_data_source_block W2Cl4(NBu2)2(DMPE)
_cod_depositor_comments
;
The following automatic conversions were performed:

'_exptl_crystal_density_meas' value 'not measured' was changed to '?'
- the value is perceived as not measured.

Automatic conversion script
Id: cif_fix_values 3008 2015-01-20 13:52:24Z robertas 

The following automatic conversions were performed:

'_refine_ls_weighting_scheme' value 'calc
w=1/[\s^2^(Fo^2^)+(0.0456P)^2^+0.5068P] where P=(Fo^2^+2Fc^2^)/3' was
changed to 'calc'. New tag '_refine_ls_weighting_details' was
created. The value of the new tag was set to
'w=1/[\s^2^(Fo^2^)+(0.0456P)^2^+0.5068P] where P=(Fo^2^+2Fc^2^)/3'.

Automatic conversion script
Id: cif_fix_values 3143 2015-03-26 13:38:13Z robertas 
;
_cod_original_cell_volume 3301(2)
_cod_database_code 4323337

loop_
_symmetry_equiv_pos_as_xyz
'x, y, z'
'x+1/2, -y+1/2, z+1/2'
'-x, -y, -z'
'-x-1/2, y-1/2, -z-1/2'

loop_
_atom_site_aniso_label
_atom_site_aniso_U_11
_atom_site_aniso_U_22
_atom_site_aniso_U_33
_atom_site_aniso_U_23
_atom_site_aniso_U_13
_atom_site_aniso_U_12
W1 0.0198(4) 0.0177(4) 0.0180(4) 0.0017(2) -0.0004(3) -0.0011(2)
W2 0.0202(4) 0.0216(4) 0.0254(4) 0.0018(2) 0.0033(3) -0.0021(2)
P1 0.020(2) 0.026(2) 0.019(2) 0.002(2) -0.0023(15) -0.001(2)
P2 0.024(2) 0.030(2) 0.028(2) -0.003(2) 0.005(2) 0.001(2)
Cl1 0.050(2) 0.033(2) 0.023(2) -0.0013(15) -0.009(2) -0.001(2)
Cl2 0.037(2) 0.024(2) 0.029(2) 0.0019(15) -0.004(2) 0.007(2)
Cl3 0.038(2) 0.035(2) 0.033(2) 0.009(2) 0.002(2) 0.003(2)
Cl4 0.019(2) 0.048(2) 0.050(2) -0.008(2) -0.006(2) 0.003(2)
N1 0.020(6) 0.018(6) 0.029(6) -0.005(5) 0.013(5) 0.005(5)
N2 0.027(7) 0.033(7) 0.029(7) -0.005(6) -0.004(5) -0.001(5)
C1 0.031(8) 0.039(9) 0.024(8) -0.003(6) 0.006(6) -0.013(7)
C2 0.027(8) 0.045(10) 0.029(9) 0.005(7) 0.007(7) 0.008(7)
C3 0.031(8) 0.038(9) 0.028(8) -0.015(7) 0.007(7) -0.009(7)
C4 0.035(9) 0.044(10) 0.036(9) -0.014(7) 0.005(7) 0.017(7)
C5 0.033(8) 0.034(9) 0.043(9) 0.010(7) 0.016(7) 0.008(7)
C6 0.038(10) 0.059(12) 0.042(10) -0.011(8) 0.007(8) -0.001(8)
C7 0.039(9) 0.024(8) 0.023(8) -0.006(6) 0.009(7) 0.004(7)
C8 0.051(10) 0.035(10) 0.029(9) -0.006(7) 0.005(7) -0.003(7)
C9 0.064(12) 0.060(12) 0.042(10) 0.010(9) 0.004(9) 0.004(10)
C10 0.056(12) 0.068(13) 0.039(10) 0.012(8) 0.024(9) 0.015(9)
C11 0.032(8) 0.029(9) 0.040(9) 0.007(7) 0.010(7) 0.011(7)
C12 0.031(9) 0.038(10) 0.073(12) 0.004(9) 0.009(8) 0.008(7)
C13 0.041(10) 0.040(11) 0.088(14) 0.009(9) 0.001(10) 0.020(8)
C14 0.094(16) 0.063(14) 0.083(15) 0.037(11) -0.008(12) 0.019(11)
C15 0.034(9) 0.034(9) 0.035(9) -0.002(7) 0.007(7) 0.008(7)
C16 0.034(9) 0.040(10) 0.051(10) -0.012(7) -0.005(8) -0.002(7)
C17 0.048(11) 0.067(12) 0.049(11) -0.021(9) -0.010(9) -0.010(9)
C18 0.113(17) 0.057(14) 0.073(13) -0.018(10) -0.011(13) 0.004(12)
C19 0.029(9) 0.042(10) 0.052(10) 0.009(8) 0.014(7) -0.011(7)
C20 0.060(11) 0.022(9) 0.052(10) 0.003(8) 0.011(8) -0.001(8)
C21 0.091(14) 0.035(11) 0.097(14) 0.008(11) 0.038(12) 0.001(10)
C22 0.111(17) 0.040(12) 0.075(13) 0.020(10) 0.007(12) -0.005(11)

loop_
_atom_site_label
_atom_site_type_symbol
_atom_site_fract_x
_atom_site_fract_y
_atom_site_fract_z
_atom_site_U_iso_or_equiv
_atom_site_thermal_displace_type
_atom_site_occupancy
_atom_site_calc_flag
_atom_site_refinement_flags
_atom_site_disorder_group
W1 W 0.51744(5) 0.169758(14) 0.05295(5) 0.0187(3) Uani 1 d . .
W2 W 0.36741(5) 0.135403(15) 0.17371(5) 0.0224(3) Uani 1 d . .
P1 P 0.6794(3) 0.19768(10) 0.2457(3) 0.0222(8) Uani 1 d . .
P2 P 0.3370(4) 0.18790(11) 0.3505(3) 0.0270(9) Uani 1 d . .
Cl1 Cl 0.4002(4) 0.16856(9) -0.1693(3) 0.0366(10) Uani 1 d . .
Cl2 Cl 0.4547(3) 0.23831(9) 0.0437(3) 0.0308(8) Uani 1 d . .
Cl3 Cl 0.5007(4) 0.10826(10) 0.3648(3) 0.0355(9) Uani 1 d . .
Cl4 Cl 0.1407(3) 0.16025(11) 0.0925(4) 0.0396(9) Uani 1 d . .
N1 N 0.6623(10) 0.1330(3) 0.0278(10) 0.021(3) Uani 1 d . .
N2 N 0.3332(11) 0.0866(3) 0.0792(10) 0.031(3) Uani 1 d . .
C1 C 0.8016(13) 0.2316(4) 0.1876(12) 0.031(3) Uani 1 d . .
H1A H 0.7488(13) 0.2512(4) 0.1340(12) 0.040(11) Uiso 1 calc R .
H1B H 0.8644(13) 0.2181(4) 0.1348(12) 0.040(11) Uiso 1 calc R .
H1C H 0.8577(13) 0.2437(4) 0.2628(12) 0.040(11) Uiso 1 calc R .
C2 C 0.8028(14) 0.1654(4) 0.3399(12) 0.033(4) Uani 1 d . .
H2A H 0.7505(14) 0.1450(4) 0.3782(12) 0.040(11) Uiso 1 calc R .
H2B H 0.8588(14) 0.1797(4) 0.4100(12) 0.040(11) Uiso 1 calc R .
H2C H 0.8656(14) 0.1540(4) 0.2820(12) 0.040(11) Uiso 1 calc R .
C3 C 0.6016(13) 0.2262(4) 0.3687(12) 0.032(4) Uani 1 d . .
H3A H 0.6792(13) 0.2369(4) 0.4310(12) 0.035(18) Uiso 1 calc R .
H3B H 0.5505(13) 0.2481(4) 0.3235(12) 0.035(18) Uiso 1 calc R .
C4 C 0.4979(13) 0.2044(4) 0.4492(13) 0.038(4) Uani 1 d . .
H4A H 0.4718(13) 0.2216(4) 0.5188(13) 0.035(18) Uiso 1 calc R .
H4B H 0.5474(13) 0.1820(4) 0.4925(13) 0.035(18) Uiso 1 calc R .
C5 C 0.2417(14) 0.2332(4) 0.3044(13) 0.035(4) Uani 1 d . .
H5A H 0.2897(14) 0.2470(4) 0.2397(13) 0.040(11) Uiso 1 calc R .
H5B H 0.2403(14) 0.2493(4) 0.3826(13) 0.040(11) Uiso 1 calc R .
H5C H 0.1447(14) 0.2274(4) 0.2667(13) 0.040(11) Uiso 1 calc R .
C6 C 0.2358(16) 0.1663(4) 0.4692(14) 0.046(4) Uani 1 d . .
H6A H 0.1465(16) 0.1565(4) 0.4242(14) 0.040(11) Uiso 1 calc R .
H6B H 0.2166(16) 0.1856(4) 0.5340(14) 0.040(11) Uiso 1 calc R .
H6C H 0.2897(16) 0.1451(4) 0.5136(14) 0.040(11) Uiso 1 calc R .
C7 C 0.7595(14) 0.1493(4) -0.0604(12) 0.028(3) Uani 1 d . .
H7A H 0.8573(14) 0.1484(4) -0.0155(12) 0.047(8) Uiso 1 calc R .
H7B H 0.7348(14) 0.1765(4) -0.0785(12) 0.047(8) Uiso 1 calc R .
C8 C 0.7520(16) 0.1274(4) -0.1914(13) 0.038(4) Uani 1 d . .
H8A H 0.6535(16) 0.1195(4) -0.2203(13) 0.047(8) Uiso 1 calc R .
H8B H 0.8108(16) 0.1040(4) -0.1794(13) 0.047(8) Uiso 1 calc R .
C9 C 0.8056(18) 0.1534(5) -0.2973(15) 0.056(5) Uani 1 d . .
H9A H 0.7979(18) 0.1391(5) -0.3810(15) 0.047(8) Uiso 1 calc R .
H9B H 0.7430(18) 0.1760(5) -0.3109(15) 0.047(8) Uiso 1 calc R .
C10 C 0.9551(17) 0.1671(4) -0.2644(15) 0.053(5) Uani 1 d . .
H10A H 0.9806(17) 0.1832(4) -0.3357(15) 0.073(15) Uiso 1 calc R .
H10B H 1.0185(17) 0.1449(4) -0.2532(15) 0.073(15) Uiso 1 calc R .
H10C H 0.9635(17) 0.1819(4) -0.1829(15) 0.073(15) Uiso 1 calc R .
C11 C 0.6945(13) 0.0921(4) 0.0697(13) 0.033(3) Uani 1 d . .
H11A H 0.6585(13) 0.0752(4) -0.0042(13) 0.047(8) Uiso 1 calc R .
H11B H 0.6401(13) 0.0862(4) 0.1430(13) 0.047(8) Uiso 1 calc R .
C12 C 0.8491(14) 0.0814(4) 0.1131(16) 0.047(4) Uani 1 d . .
H12A H 0.8933(14) 0.1007(4) 0.1758(16) 0.047(8) Uiso 1 calc R .
H12B H 0.9018(14) 0.0809(4) 0.0361(16) 0.047(8) Uiso 1 calc R .
C13 C 0.8546(16) 0.0417(5) 0.1783(17) 0.057(5) Uani 1 d . .
H13A H 0.7868(16) 0.0245(5) 0.1260(17) 0.047(8) Uiso 1 calc R .
H13B H 0.9501(16) 0.0308(5) 0.1774(17) 0.047(8) Uiso 1 calc R .
C14 C 0.8213(21) 0.0424(5) 0.3158(18) 0.082(6) Uani 1 d . .
H14A H 0.8266(21) 0.0164(5) 0.3516(18) 0.073(15) Uiso 1 calc R .
H14B H 0.7260(21) 0.0526(5) 0.3175(18) 0.073(15) Uiso 1 calc R .
H14C H 0.8894(21) 0.0588(5) 0.3689(18) 0.073(15) Uiso 1 calc R .
C15 C 0.3565(14) 0.0736(4) -0.0521(12) 0.034(4) Uani 1 d . .
H15A H 0.3913(14) 0.0469(4) -0.0466(12) 0.047(8) Uiso 1 calc R .
H15B H 0.4304(14) 0.0897(4) -0.0839(12) 0.047(8) Uiso 1 calc R .
C16 C 0.2212(15) 0.0756(4) -0.1522(13) 0.043(4) Uani 1 d . .
H16A H 0.1512(15) 0.0570(4) -0.1271(13) 0.047(8) Uiso 1 calc R .
H16B H 0.1796(15) 0.1016(4) -0.1506(13) 0.047(8) Uiso 1 calc R .
C17 C 0.2545(16) 0.0666(5) -0.2918(14) 0.056(5) Uani 1 d . .
H17A H 0.3236(16) 0.0855(5) -0.3167(14) 0.047(8) Uiso 1 calc R .
H17B H 0.2983(16) 0.0409(5) -0.2922(14) 0.047(8) Uiso 1 calc R .
C18 C 0.1230(21) 0.0675(5) -0.3939(17) 0.083(6) Uani 1 d . .
H18A H 0.1498(21) 0.0616(5) -0.4806(17) 0.073(15) Uiso 1 calc R .
H18B H 0.0803(21) 0.0930(5) -0.3954(17) 0.073(15) Uiso 1 calc R .
H18C H 0.0550(21) 0.0484(5) -0.3710(17) 0.073(15) Uiso 1 calc R .
C19 C 0.2549(14) 0.0578(4) 0.1503(14) 0.040(4) Uani 1 d . .
H19A H 0.1741(14) 0.0480(4) 0.0898(14) 0.047(8) Uiso 1 calc R .
H19B H 0.2169(14) 0.0706(4) 0.2242(14) 0.047(8) Uiso 1 calc R .
C20 C 0.3479(16) 0.0235(4) 0.2042(14) 0.044(4) Uani 1 d . .
H20A H 0.4332(16) 0.0332(4) 0.2589(14) 0.047(8) Uiso 1 calc R .
H20B H 0.3784(16) 0.0089(4) 0.1302(14) 0.047(8) Uiso 1 calc R .
C21 C 0.2625(21) -0.0038(5) 0.2895(18) 0.072(5) Uani 1 d . .
H21A H 0.2229(21) 0.0114(5) 0.3574(18) 0.047(8) Uiso 1 calc R .
H21B H 0.1833(21) -0.0158(5) 0.2326(18) 0.047(8) Uiso 1 calc R .
C22 C 0.3571(21) -0.0342(5) 0.3534(17) 0.076(6) Uani 1 d . .
H22A H 0.3033(21) -0.0509(5) 0.4057(17) 0.073(15) Uiso 1 calc R .
H22B H 0.4347(21) -0.0223(5) 0.4106(17) 0.073(15) Uiso 1 calc R .
H22C H 0.3952(21) -0.0495(5) 0.2860(17) 0.073(15) Uiso 1 calc R .

loop_
_atom_type_symbol
_atom_type_description
_atom_type_scat_dispersion_real
_atom_type_scat_dispersion_imag
_atom_type_scat_source
C C 0.0033 0.0016 'International Tables Vol C Tables 4.2.6.8 and 6.1.1.4'
H H 0.0000 0.0000 'International Tables Vol C Tables 4.2.6.8 and 6.1.1.4'
W W -0.8490 6.8722 'International Tables Vol C Tables 4.2.6.8 and 6.1.1.4'
Cl Cl 0.1484 0.1585 'International Tables Vol C Tables 4.2.6.8 and 6.1.1.4'
P P 0.1023 0.0942 'International Tables Vol C Tables 4.2.6.8 and 6.1.1.4'
N N 0.0061 0.0033 'International Tables Vol C Tables 4.2.6.8 and 6.1.1.4'

loop_
_geom_angle_atom_site_label_1
_geom_angle_atom_site_label_2
_geom_angle_atom_site_label_3
_geom_angle
_geom_angle_site_symmetry_1
_geom_angle_site_symmetry_3
_geom_angle_publ_flag
N1 W1 W2 103.2(3) . . yes
N1 W1 Cl1 96.7(3) . . yes
W2 W1 Cl1 104.48(9) . . yes
N1 W1 Cl2 144.6(3) . . yes
W2 W1 Cl2 110.77(8) . . yes
Cl1 W1 Cl2 84.19(11) . . yes
N1 W1 P1 89.0(3) . . yes
W2 W1 P1 97.83(8) . . yes
Cl1 W1 P1 154.96(11) . . yes
Cl2 W1 P1 77.31(11) . . yes
N2 W2 W1 104.8(3) . . yes
N2 W2 Cl4 93.1(3) . . yes
W1 W2 Cl4 102.62(9) . . yes
N2 W2 Cl3 95.8(3) . . yes
W1 W2 Cl3 109.79(8) . . yes
Cl4 W2 Cl3 142.77(12) . . yes
N2 W2 P2 157.1(3) . . yes
W1 W2 P2 97.97(8) . . yes
Cl4 W2 P2 79.26(12) . . yes
Cl3 W2 P2 78.58(12) . . yes
C1 P1 C2 100.2(6) . . no
C1 P1 C3 101.9(6) . . no
C2 P1 C3 105.1(6) . . no
C1 P1 W1 110.3(4) . . no
C2 P1 W1 117.8(5) . . no
C3 P1 W1 118.9(4) . . no
C6 P2 C4 103.9(7) . . no
C6 P2 C5 103.9(6) . . no
C4 P2 C5 103.0(7) . . no
C6 P2 W2 106.9(5) . . no
C4 P2 W2 116.5(4) . . no
C5 P2 W2 120.8(5) . . no
C7 N1 C11 114.5(9) . . no
C7 N1 W1 109.9(7) . . no
C11 N1 W1 135.5(8) . . no
C15 N2 C19 112.7(10) . . no
C15 N2 W2 133.3(9) . . no
C19 N2 W2 113.7(8) . . no
C4 C2 P1 116.0(9) . . no
C3 C5 P2 113.9(9) . . no
N1 C7 C8 112.1(11) . . no
C7 C8 C9 109.7(11) . . no
C10 C9 C8 114.5(13) . . no
N1 C11 C12 117.9(11) . . no
C11 C12 C13 109.0(12) . . no
C14 C13 C12 113.5(14) . . no
N2 C15 C16 112.7(11) . . no
C17 C16 C15 110.9(12) . . no
C18 C17 C16 112.7(14) . . no
N2 C19 C20 113.1(11) . . no
C19 C20 C21 110.4(12) . . no
C22 C21 C20 110.2(15) . . no

loop_
_geom_bond_atom_site_label_1
_geom_bond_atom_site_label_2
_geom_bond_distance
_geom_bond_site_symmetry_2
_geom_bond_publ_flag
W1 N1 1.910(9) . yes
W1 W2 2.3182(8) . yes
W1 Cl1 2.391(3) . yes
W1 Cl2 2.440(3) . yes
W1 P1 2.525(3) . yes
W2 N2 1.948(10) . yes
W2 Cl4 2.362(3) . yes
W2 Cl3 2.374(3) . yes
W2 P2 2.596(4) . yes
P1 C1 1.797(12) . no
P1 C2 1.801(13) . no
P1 C3 1.820(12) . no
P2 C6 1.795(14) . no
P2 C4 1.808(13) . no
P2 C5 1.839(12) . no
N1 C7 1.48(2) . no
N1 C11 1.49(2) . no
N2 C15 1.45(2) . no
N2 C19 1.48(2) . no
C3 C4 1.55(2) . no
C7 C8 1.53(2) . no
C8 C9 1.54(2) . no
C9 C10 1.49(2) . no
C11 C12 1.52(2) . no
C12 C13 1.52(2) . no
C13 C14 1.47(2) . no
C15 C16 1.53(2) . no
C16 C17 1.53(2) . no
C17 C18 1.52(2) . no
C19 C20 1.53(2) . no
C20 C21 1.57(2) . no
C21 C22 1.48(2) . no

loop_
_geom_torsion_atom_site_label_1
_geom_torsion_atom_site_label_2
_geom_torsion_atom_site_label_3
_geom_torsion_atom_site_label_4
_geom_torsion
_geom_torsion_site_symmetry_1
_geom_torsion_site_symmetry_2
_geom_torsion_site_symmetry_3
_geom_torsion_site_symmetry_4
_geom_torsion_publ_flag
P1 W1 W2 P2 43.22(11) . . . . yes
P1 W1 W2 N2 -139.3(3) . . . . no
P1 W1 W2 Cl3 -37.44(12) . . . . yes
P1 W1 W2 Cl4 123.93(12) . . . . no
N1 W1 W2 P2 134.0(3) . . . . no
N1 W1 W2 N2 -48.5(4) . . . . yes
N1 W1 W2 Cl3 53.4(3) . . . . yes
N1 W1 W2 Cl4 -145.3(3) . . . . no
Cl2 W1 W2 P2 -36.11(11) . . . . yes
Cl2 W1 W2 N2 141.3(3) . . . . no
Cl2 W1 W2 Cl3 -116.78(12) . . . . no
Cl2 W1 W2 Cl4 44.60(12) . . . . yes
Cl1 W1 W2 P2 -125.31(12) . . . . no
Cl1 W1 W2 N2 52.1(3) . . . . yes
Cl1 W1 W2 Cl3 154.02(13) . . . . no
Cl1 W1 W2 Cl4 -44.61(12) . . . . yes
